data_7029658
loop_
_publ_author_name
'Hosokawa, Hitoshi'
'Funasako, Yusuke'
'Mochida, Tomoyuki'

_publ_section_title
;
 Ionic liquids from cationic palladium(ii) chelate complexes: preparation,
 thermal properties, and crystal structures.
;
_journal_issue 18
_journal_name_full 'Dalton transactions (Cambridge, England : 2003)'
_journal_page_first 6864
_journal_page_last 6869
_journal_paper_doi 10.1039/c4dt00192c
_journal_volume 43
_journal_year 2014
_chemical_formula_moiety 'C19 H39 N2 O2 Pd, C2 F6 N O4 S2'
_chemical_formula_sum 'C21 H39 F6 N3 O6 Pd S2'
_chemical_formula_weight 714.07
_chemical_name_systematic
;
 ?
;
_space_group_IT_number 2
_symmetry_cell_setting triclinic
_symmetry_space_group_name_Hall '-P 1'
_symmetry_space_group_name_H-M 'P -1'
_atom_sites_solution_hydrogens geom
_atom_sites_solution_primary direct
_atom_sites_solution_secondary difmap
_audit_creation_method SHELXL-97
_cell_angle_alpha 99.486(6)
_cell_angle_beta 97.232(7)
_cell_angle_gamma 102.134(7)
_cell_formula_units_Z 8
_cell_length_a 14.940(7)
_cell_length_b 17.007(8)
_cell_length_c 25.222(12)
_cell_measurement_reflns_used 5622
_cell_measurement_temperature 100
_cell_measurement_theta_max 26.90
_cell_measurement_theta_min 2.36
_cell_volume 6093(5)
_computing_cell_refinement 'APEX2 (Bruker AXS, 2006)'
_computing_data_collection 'APEX2 (Bruker AXS, 2006)'
_computing_data_reduction 'SAINT (Bruker AXS, 2004)'
_computing_molecular_graphics 'XSHEL (Bruker AXS,2002)'
_computing_publication_material 'XCIF (Bruker AXS, 2001)'
_computing_structure_refinement 'SHELXL-97 (Sheldrick, 1997)'
_computing_structure_solution 'SHELXS-97 (Sheldrick, 1997)'
_diffrn_ambient_temperature 100
_diffrn_detector_area_resol_mean 8.333
_diffrn_measured_fraction_theta_full 0.986
_diffrn_measured_fraction_theta_max 0.986
_diffrn_measurement_device_type 'Bruker APEXII CCD area detector'
_diffrn_measurement_method 'phi and omega scans'
_diffrn_radiation_monochromator 'Bruker Helios multilayer confocal mirror'
_diffrn_radiation_source 'Bruker TXS fine-focus rotating anode'
_diffrn_radiation_type MoK\a
_diffrn_radiation_wavelength 0.71073
_diffrn_reflns_av_R_equivalents 0.0761
_diffrn_reflns_av_unetI/netI 0.1491
_diffrn_reflns_limit_h_max 8
_diffrn_reflns_limit_h_min -17
_diffrn_reflns_limit_k_max 20
_diffrn_reflns_limit_k_min -19
_diffrn_reflns_limit_l_max 30
_diffrn_reflns_limit_l_min -28
_diffrn_reflns_number 29791
_diffrn_reflns_theta_full 25.03
_diffrn_reflns_theta_max 25.03
_diffrn_reflns_theta_min 1.25
_exptl_absorpt_coefficient_mu 0.821
_exptl_absorpt_correction_T_max 0.9935
_exptl_absorpt_correction_T_min 0.9209
_exptl_absorpt_correction_type empirical
_exptl_absorpt_process_details
;
SADABS Sheldrick 1996
;
_exptl_crystal_colour yellow
_exptl_crystal_density_diffrn 1.557
_exptl_crystal_density_method 'not measured'
_exptl_crystal_description plate
_exptl_crystal_F_000 2928
_exptl_crystal_size_max 0.10
_exptl_crystal_size_mid 0.04
_exptl_crystal_size_min 0.01
_refine_diff_density_max 1.708
_refine_diff_density_min -1.878
_refine_diff_density_rms 0.158
_refine_ls_extinction_method none
_refine_ls_goodness_of_fit_ref 1.005
_refine_ls_hydrogen_treatment constr
_refine_ls_matrix_type full
_refine_ls_number_parameters 1433
_refine_ls_number_reflns 21217
_refine_ls_number_restraints 90
_refine_ls_restrained_S_all 1.005
_refine_ls_R_factor_all 0.1061
_refine_ls_R_factor_gt 0.0653
_refine_ls_shift/su_max 0.001
_refine_ls_shift/su_mean 0.000
_refine_ls_structure_factor_coef Fsqd
_refine_ls_weighting_details 'calc w=1/[\s^2^(Fo^2^)+(0.0000P)^2^+0.0000P] where P=(Fo^2^+2Fc^2^)/3'
_refine_ls_weighting_scheme calc
_refine_ls_wR_factor_gt 0.1433
_refine_ls_wR_factor_ref 0.1652
_reflns_number_gt 14178
_reflns_number_total 21217
_reflns_threshold_expression >2sigma(I)
_cod_data_source_file c4dt00192c2.cif
_cod_data_source_block PdOctTFSA
_cod_depositor_comments
;
The following automatic conversions were performed:

'_symmetry_cell_setting' value 'Triclinic' changed to 'triclinic'
according to
/usr/data/users/saulius/crontab/automatic-downloads/rss-feeds/RSC/lib/dictionaries/cif_core.dic
dictionary named 'cif_core.dic' version 2.4.2 from 2011-04-26.

Automatic conversion script
Id: cif_fix_values 2281 2013-09-26 08:29:07Z andrius 
;
_cod_original_cell_volume 6094(5)
_cod_database_code 7029658

loop_
_symmetry_equiv_pos_as_xyz
'x, y, z'
'-x, -y, -z'

loop_
_atom_site_label
_atom_site_type_symbol
_atom_site_fract_x
_atom_site_fract_y
_atom_site_fract_z
_atom_site_U_iso_or_equiv
_atom_site_adp_type
_atom_site_occupancy
_atom_site_symmetry_multiplicity
_atom_site_calc_flag
_atom_site_refinement_flags
C1 C 0.0204(5) 0.6112(4) 0.4301(3) 0.0303(18) Uani 1 1 d U
H1A H 0.0475 0.5851 0.4580 0.045 Uiso 1 1 calc R
H1B H -0.0395 0.5758 0.4114 0.045 Uiso 1 1 calc R
H1C H 0.0111 0.6642 0.4475 0.045 Uiso 1 1 calc R
C2 C 0.1756(5) 0.6760(3) 0.4185(3) 0.0249(17) Uani 1 1 d .
H2A H 0.2163 0.6876 0.3917 0.037 Uiso 1 1 calc R
H2B H 0.2038 0.6469 0.4440 0.037 Uiso 1 1 calc R
H2C H 0.1673 0.7276 0.4386 0.037 Uiso 1 1 calc R
C3 C 0.0409(5) 0.6655(4) 0.3487(3) 0.0240(16) Uani 1 1 d .
H3A H 0.0498 0.7246 0.3641 0.029 Uiso 1 1 calc R
H3B H -0.0266 0.6407 0.3389 0.029 Uiso 1 1 calc R
C4 C 0.0865(5) 0.6552(3) 0.2983(3) 0.0222(16) Uani 1 1 d .
H4A H 0.0532 0.6756 0.2690 0.027 Uiso 1 1 calc R
H4B H 0.1516 0.6876 0.3069 0.027 Uiso 1 1 calc R
C5 C -0.0083(5) 0.5226(4) 0.2454(3) 0.0285(17) Uani 1 1 d U
H5A H -0.0167 0.5454 0.2124 0.043 Uiso 1 1 calc R
H5B H -0.0578 0.5302 0.2664 0.043 Uiso 1 1 calc R
H5C H -0.0108 0.4639 0.2352 0.043 Uiso 1 1 calc R
C6 C 0.1570(5) 0.5585(4) 0.2459(3) 0.0298(18) Uani 1 1 d .
H6A H 0.1538 0.5004 0.2323 0.045 Uiso 1 1 calc R
H6B H 0.2180 0.5845 0.2681 0.045 Uiso 1 1 calc R
H6C H 0.1478 0.5857 0.2150 0.045 Uiso 1 1 calc R
C7 C 0.1493(5) 0.3940(4) 0.4803(3) 0.0236(16) Uani 1 1 d .
H7A H 0.1450 0.4441 0.5044 0.035 Uiso 1 1 calc R
H7B H 0.2110 0.3838 0.4892 0.035 Uiso 1 1 calc R
H7C H 0.1020 0.3475 0.4852 0.035 Uiso 1 1 calc R
C8 C 0.1335(4) 0.4045(3) 0.4218(3) 0.0188(15) Uani 1 1 d .
C9 C 0.1345(4) 0.3403(3) 0.3785(3) 0.0200(16) Uani 1 1 d .
C10 C 0.1237(4) 0.3480(3) 0.3239(3) 0.0181(15) Uani 1 1 d .
C11 C 0.1259(4) 0.2777(3) 0.2791(3) 0.0248(17) Uani 1 1 d .
H11A H 0.1051 0.2900 0.2436 0.037 Uiso 1 1 calc R
H11B H 0.0846 0.2273 0.2839 0.037 Uiso 1 1 calc R
H11C H 0.1894 0.2702 0.2808 0.037 Uiso 1 1 calc R
C12 C 0.1473(4) 0.2597(3) 0.3931(3) 0.0213(16) Uani 1 1 d .
H12A H 0.1889 0.2715 0.4287 0.026 Uiso 1 1 calc R
H12B H 0.1782 0.2325 0.3654 0.026 Uiso 1 1 calc R
C13 C 0.0554(4) 0.1996(3) 0.3965(3) 0.0221(16) Uani 1 1 d .
H13A H 0.0263 0.2250 0.4259 0.026 Uiso 1 1 calc R
H13B H 0.0121 0.1901 0.3617 0.026 Uiso 1 1 calc R
C14 C 0.0703(4) 0.1174(3) 0.4077(3) 0.0214(16) Uani 1 1 d .
H14A H 0.0979 0.0913 0.3778 0.026 Uiso 1 1 calc R
H14B H 0.1148 0.1270 0.4420 0.026 Uiso 1 1 calc R
C15 C -0.0199(4) 0.0593(3) 0.4124(3) 0.0183(15) Uani 1 1 d .
H15A H -0.0661 0.0542 0.3795 0.022 Uiso 1 1 calc R
H15B H -0.0444 0.0837 0.4443 0.022 Uiso 1 1 calc R
C16 C -0.0094(4) -0.0264(3) 0.4186(3) 0.0226(16) Uani 1 1 d .
H16A H 0.0201 -0.0488 0.3883 0.027 Uiso 1 1 calc R
H16B H 0.0330 -0.0216 0.4531 0.027 Uiso 1 1 calc R
C17 C -0.1000(4) -0.0867(3) 0.4188(3) 0.0237(16) Uani 1 1 d .
H17A H -0.1274 -0.0665 0.4506 0.028 Uiso 1 1 calc R
H17B H -0.1439 -0.0891 0.3854 0.028 Uiso 1 1 calc R
C18 C -0.0881(5) -0.1724(4) 0.4213(3) 0.0294(18) Uani 1 1 d .
H18A H -0.0441 -0.1699 0.4547 0.035 Uiso 1 1 calc R
H18B H -0.0605 -0.1925 0.3896 0.035 Uiso 1 1 calc R
C19 C -0.1794(5) -0.2334(4) 0.4215(3) 0.039(2) Uani 1 1 d U
H19A H -0.2036 -0.2172 0.4550 0.059 Uiso 1 1 calc R
H19B H -0.1683 -0.2884 0.4199 0.059 Uiso 1 1 calc R
H19C H -0.2247 -0.2336 0.3898 0.059 Uiso 1 1 calc R
C20 C 0.5219(5) 0.2634(4) 0.4832(3) 0.0279(17) Uani 1 1 d .
H20A H 0.4967 0.3044 0.5048 0.042 Uiso 1 1 calc R
H20B H 0.5735 0.2912 0.4676 0.042 Uiso 1 1 calc R
H20C H 0.5441 0.2286 0.5067 0.042 Uiso 1 1 calc R
C21 C 0.3712(5) 0.1697(5) 0.4636(3) 0.042(2) Uani 1 1 d .
H21A H 0.3957 0.1384 0.4889 0.064 Uiso 1 1 calc R
H21B H 0.3237 0.1323 0.4349 0.064 Uiso 1 1 calc R
H21C H 0.3436 0.2106 0.4834 0.064 Uiso 1 1 calc R
C22 C 0.4919(5) 0.1509(4) 0.4063(3) 0.034(2) Uani 1 1 d .
H22A H 0.5543 0.1791 0.4010 0.041 Uiso 1 1 calc R
H22B H 0.4990 0.1069 0.4266 0.041 Uiso 1 1 calc R
C23 C 0.4318(5) 0.1149(4) 0.3524(3) 0.0283(17) Uani 1 1 d .
H23A H 0.4647 0.0819 0.3292 0.034 Uiso 1 1 calc R
H23B H 0.3743 0.0779 0.3577 0.034 Uiso 1 1 calc R
C24 C 0.4771(5) 0.2083(4) 0.2904(3) 0.0268(17) Uani 1 1 d .
H24A H 0.5384 0.2292 0.3132 0.040 Uiso 1 1 calc R
H24B H 0.4594 0.2522 0.2738 0.040 Uiso 1 1 calc R
H24C H 0.4793 0.1626 0.2617 0.040 Uiso 1 1 calc R
C25 C 0.3154(4) 0.1455(4) 0.2885(3) 0.0250(17) Uani 1 1 d .
H25A H 0.3180 0.0967 0.2625 0.038 Uiso 1 1 calc R
H25B H 0.3003 0.1871 0.2686 0.038 Uiso 1 1 calc R
H25C H 0.2675 0.1306 0.3107 0.038 Uiso 1 1 calc R
C26 C 0.3852(4) 0.4960(3) 0.4872(3) 0.0225(16) Uani 1 1 d .
H26A H 0.3947 0.4684 0.5179 0.034 Uiso 1 1 calc R
H26B H 0.3263 0.5129 0.4866 0.034 Uiso 1 1 calc R
H26C H 0.4363 0.5445 0.4914 0.034 Uiso 1 1 calc R
C27 C 0.3824(4) 0.4380(3) 0.4347(3) 0.0169(15) Uani 1 1 d .
C28 C 0.3698(4) 0.4630(3) 0.3847(3) 0.0162(15) Uani 1 1 d .
C29 C 0.3606(4) 0.4090(3) 0.3333(3) 0.0169(15) Uani 1 1 d .
C30 C 0.3431(5) 0.4383(4) 0.2812(3) 0.0283(18) Uani 1 1 d .
H30A H 0.3535 0.3988 0.2511 0.042 Uiso 1 1 calc R
H30B H 0.3854 0.4918 0.2837 0.042 Uiso 1 1 calc R
H30C H 0.2788 0.4437 0.2747 0.042 Uiso 1 1 calc R
C31 C 0.3649(4) 0.5506(3) 0.3833(3) 0.0182(15) Uani 1 1 d .
H31A H 0.3473 0.5748 0.4178 0.022 Uiso 1 1 calc R
H31B H 0.3157 0.5506 0.3531 0.022 Uiso 1 1 calc R
C32 C 0.4565(4) 0.6042(3) 0.3757(3) 0.0180(15) Uani 1 1 d .
H32A H 0.4806 0.5745 0.3457 0.022 Uiso 1 1 calc R
H32B H 0.5024 0.6134 0.4094 0.022 Uiso 1 1 calc R
C33 C 0.4475(4) 0.6876(3) 0.3630(3) 0.0191(15) Uani 1 1 d .
H33A H 0.4068 0.6787 0.3273 0.023 Uiso 1 1 calc R
H33B H 0.4175 0.7151 0.3911 0.023 Uiso 1 1 calc R
C34 C 0.5400(5) 0.7434(3) 0.3612(3) 0.0233(16) Uani 1 1 d .
H34A H 0.5694 0.7164 0.3326 0.028 Uiso 1 1 calc R
H34B H 0.5812 0.7514 0.3966 0.028 Uiso 1 1 calc R
C35 C 0.5317(4) 0.8275(3) 0.3497(3) 0.0223(16) Uani 1 1 d .
H35A H 0.4937 0.8195 0.3132 0.027 Uiso 1 1 calc R
H35B H 0.4983 0.8526 0.3768 0.027 Uiso 1 1 calc R
C36 C 0.6243(5) 0.8868(3) 0.3513(3) 0.0223(16) Uani 1 1 d .
H36A H 0.6553 0.8643 0.3218 0.027 Uiso 1 1 calc R
H36B H 0.6646 0.8912 0.3865 0.027 Uiso 1 1 calc R
C37 C 0.6142(5) 0.9721(3) 0.3446(3) 0.0246(16) Uani 1 1 d .
H37A H 0.5796 0.9933 0.3726 0.029 Uiso 1 1 calc R
H37B H 0.5777 0.9684 0.3083 0.029 Uiso 1 1 calc R
C38 C 0.7087(5) 1.0323(4) 0.3502(3) 0.0320(19) Uani 1 1 d .
H38A H 0.7474 1.0321 0.3845 0.048 Uiso 1 1 calc R
H38B H 0.6995 1.0877 0.3501 0.048 Uiso 1 1 calc R
H38C H 0.7395 1.0157 0.3196 0.048 Uiso 1 1 calc R
C39 C 0.5337(5) 0.3515(4) 0.1892(3) 0.0276(18) Uani 1 1 d .
H39A H 0.5218 0.4049 0.2034 0.041 Uiso 1 1 calc R
H39B H 0.5731 0.3354 0.2176 0.041 Uiso 1 1 calc R
H39C H 0.4746 0.3103 0.1782 0.041 Uiso 1 1 calc R
C40 C 0.6726(4) 0.4190(3) 0.1596(3) 0.0222(16) Uani 1 1 d .
H40A H 0.7047 0.4248 0.1284 0.033 Uiso 1 1 calc R
H40B H 0.7111 0.4004 0.1871 0.033 Uiso 1 1 calc R
H40C H 0.6616 0.4721 0.1754 0.033 Uiso 1 1 calc R
C41 C 0.5190(5) 0.3820(4) 0.0987(3) 0.0246(16) Uani 1 1 d .
H41A H 0.5217 0.4414 0.1088 0.030 Uiso 1 1 calc R
H41B H 0.4541 0.3513 0.0965 0.030 Uiso 1 1 calc R
C42 C 0.5502(5) 0.3636(4) 0.0442(3) 0.0267(17) Uani 1 1 d .
H42A H 0.5045 0.3728 0.0152 0.032 Uiso 1 1 calc R
H42B H 0.6108 0.4012 0.0447 0.032 Uiso 1 1 calc R
C43 C 0.4669(5) 0.2195(4) 0.0087(3) 0.0310(18) Uani 1 1 d .
H43A H 0.4219 0.2287 0.0328 0.047 Uiso 1 1 calc R
H43B H 0.4732 0.1627 0.0054 0.047 Uiso 1 1 calc R
H43C H 0.4453 0.2295 -0.0273 0.047 Uiso 1 1 calc R
C44 C 0.6231(5) 0.2687(5) -0.0074(3) 0.0365(19) Uani 1 1 d .
H44A H 0.6272 0.2114 -0.0162 0.055 Uiso 1 1 calc R
H44B H 0.6848 0.3035 0.0086 0.055 Uiso 1 1 calc R
H44C H 0.5999 0.2858 -0.0407 0.055 Uiso 1 1 calc R
C45 C 0.6832(5) 0.1541(4) 0.2457(3) 0.0225(16) Uani 1 1 d .
H45A H 0.7444 0.1419 0.2523 0.034 Uiso 1 1 calc R
H45B H 0.6369 0.1121 0.2562 0.034 Uiso 1 1 calc R
H45C H 0.6849 0.2080 0.2673 0.034 Uiso 1 1 calc R
C46 C 0.6576(4) 0.1546(3) 0.1863(3) 0.0172(14) Uani 1 1 d .
C47 C 0.6526(4) 0.0841(3) 0.1469(3) 0.0183(15) Uani 1 1 d .
C48 C 0.6319(4) 0.0821(3) 0.0901(3) 0.0170(14) Uani 1 1 d U
C49 C 0.6261(5) 0.0045(3) 0.0490(3) 0.0236(16) Uani 1 1 d U
H49A H 0.5918 0.0074 0.0139 0.035 Uiso 1 1 calc R
H49B H 0.5939 -0.0431 0.0620 0.035 Uiso 1 1 calc R
H49C H 0.6889 -0.0008 0.0445 0.035 Uiso 1 1 calc R
C50 C 0.6668(4) 0.0066(3) 0.1653(3) 0.0210(15) Uani 1 1 d .
H50A H 0.7080 0.0218 0.2012 0.025 Uiso 1 1 calc R
H50B H 0.6986 -0.0226 0.1391 0.025 Uiso 1 1 calc R
C51 C 0.5760(5) -0.0519(3) 0.1702(3) 0.0243(17) Uani 1 1 d .
H51A H 0.5480 -0.0249 0.1995 0.029 Uiso 1 1 calc R
H51B H 0.5320 -0.0618 0.1356 0.029 Uiso 1 1 calc R
C52 C 0.5881(5) -0.1342(4) 0.1823(3) 0.0252(17) Uani 1 1 d .
H52A H 0.6254 -0.1253 0.2191 0.030 Uiso 1 1 calc R
H52B H 0.6229 -0.1585 0.1556 0.030 Uiso 1 1 calc R
C53 C 0.4954(5) -0.1946(4) 0.1799(3) 0.0299(18) Uani 1 1 d .
H53A H 0.4558 -0.1993 0.1445 0.036 Uiso 1 1 calc R
H53B H 0.4634 -0.1727 0.2091 0.036 Uiso 1 1 calc R
C54 C 0.5066(5) -0.2799(4) 0.1867(4) 0.036(2) Uani 1 1 d .
H54A H 0.5358 -0.2769 0.2247 0.043 Uiso 1 1 calc R
H54B H 0.5488 -0.2973 0.1623 0.043 Uiso 1 1 calc R
C55 C 0.4135(5) -0.3448(4) 0.1737(4) 0.039(2) Uani 1 1 d .
H55A H 0.3741 -0.3312 0.2010 0.046 Uiso 1 1 calc R
H55B H 0.3807 -0.3433 0.1374 0.046 Uiso 1 1 calc R
C56 C 0.4269(6) -0.4297(4) 0.1741(4) 0.050(3) Uani 1 1 d .
H56A H 0.4517 -0.4336 0.2116 0.061 Uiso 1 1 calc R
H56B H 0.4729 -0.4408 0.1505 0.061 Uiso 1 1 calc R
C57 C 0.3350(6) -0.4944(4) 0.1536(3) 0.043(2) Uani 1 1 d .
H57A H 0.2907 -0.4855 0.1781 0.065 Uiso 1 1 calc R
H57B H 0.3462 -0.5493 0.1527 0.065 Uiso 1 1 calc R
H57C H 0.3096 -0.4896 0.1168 0.065 Uiso 1 1 calc R
C58 C 1.0644(5) 0.0283(4) 0.2286(3) 0.0328(19) Uani 1 1 d .
H58A H 1.0699 0.0870 0.2414 0.049 Uiso 1 1 calc R
H58B H 1.0984 0.0206 0.1981 0.049 Uiso 1 1 calc R
H58C H 1.0904 0.0051 0.2584 0.049 Uiso 1 1 calc R
C59 C 0.9139(5) -0.0028(4) 0.2578(3) 0.0321(18) Uani 1 1 d .
H59A H 0.9428 -0.0242 0.2877 0.048 Uiso 1 1 calc R
H59B H 0.8486 -0.0325 0.2469 0.048 Uiso 1 1 calc R
H59C H 0.9176 0.0557 0.2700 0.048 Uiso 1 1 calc R
C60 C 0.9524(5) -0.1051(3) 0.1903(3) 0.0207(16) Uani 1 1 d .
H60A H 0.8880 -0.1348 0.1907 0.025 Uiso 1 1 calc R
H60B H 0.9952 -0.1261 0.2146 0.025 Uiso 1 1 calc R
C61 C 0.9739(4) -0.1187(3) 0.1329(3) 0.0212(16) Uani 1 1 d .
H61A H 1.0408 -0.0959 0.1336 0.025 Uiso 1 1 calc R
H61B H 0.9597 -0.1782 0.1176 0.025 Uiso 1 1 calc R
C62 C 0.9630(5) -0.0646(4) 0.0488(3) 0.0239(16) Uani 1 1 d .
H62A H 0.9693 -0.1172 0.0290 0.036 Uiso 1 1 calc R
H62B H 1.0246 -0.0274 0.0609 0.036 Uiso 1 1 calc R
H62C H 0.9247 -0.0403 0.0247 0.036 Uiso 1 1 calc R
C63 C 0.8225(4) -0.1293(3) 0.0778(3) 0.0228(16) Uani 1 1 d U
H63A H 0.8254 -0.1819 0.0561 0.034 Uiso 1 1 calc R
H63B H 0.7870 -0.1010 0.0552 0.034 Uiso 1 1 calc R
H63C H 0.7919 -0.1392 0.1090 0.034 Uiso 1 1 calc R
C64 C 0.8952(5) 0.2678(3) 0.2243(3) 0.0234(16) Uani 1 1 d .
H64A H 0.9133 0.2516 0.2588 0.035 Uiso 1 1 calc R
H64B H 0.8340 0.2804 0.2235 0.035 Uiso 1 1 calc R
H64C H 0.9410 0.3164 0.2208 0.035 Uiso 1 1 calc R
C65 C 0.8909(4) 0.1984(3) 0.1776(3) 0.0166(15) Uani 1 1 d .
C66 C 0.8687(4) 0.2074(3) 0.1235(3) 0.0150(14) Uani 1 1 d .
C67 C 0.8593(4) 0.1430(3) 0.0781(3) 0.0161(14) Uani 1 1 d .
C68 C 0.8335(5) 0.1547(4) 0.0205(3) 0.0230(16) Uani 1 1 d .
H68A H 0.8385 0.1066 -0.0053 0.035 Uiso 1 1 calc R
H68B H 0.8758 0.2037 0.0146 0.035 Uiso 1 1 calc R
H68C H 0.7696 0.1613 0.0149 0.035 Uiso 1 1 calc R
C69 C 0.8580(4) 0.2899(3) 0.1124(3) 0.0176(15) Uani 1 1 d .
H69A H 0.8350 0.3187 0.1433 0.021 Uiso 1 1 calc R
H69B H 0.8108 0.2812 0.0794 0.021 Uiso 1 1 calc R
C70 C 0.9481(4) 0.3438(3) 0.1041(3) 0.0203(15) Uani 1 1 d .
H70A H 0.9943 0.3540 0.1378 0.024 Uiso 1 1 calc R
H70B H 0.9724 0.3136 0.0743 0.024 Uiso 1 1 calc R
C71 C 0.9394(5) 0.4260(4) 0.0905(3) 0.0271(17) Uani 1 1 d .
H71A H 0.9094 0.4542 0.1182 0.033 Uiso 1 1 calc R
H71B H 0.8989 0.4164 0.0547 0.033 Uiso 1 1 calc R
C72 C 1.0334(5) 0.4813(3) 0.0886(3) 0.0262(17) Uani 1 1 d .
H72A H 1.0774 0.4819 0.1215 0.031 Uiso 1 1 calc R
H72B H 1.0578 0.4576 0.0565 0.031 Uiso 1 1 calc R
C73 C 1.0298(5) 0.5697(4) 0.0854(3) 0.035(2) Uani 1 1 d .
H73A H 0.9987 0.5913 0.1151 0.042 Uiso 1 1 calc R
H73B H 0.9916 0.5696 0.0504 0.042 Uiso 1 1 calc R
C74 C 1.1253(5) 0.6272(4) 0.0899(3) 0.0318(18) Uani 1 1 d .
H74A H 1.1512 0.6125 0.0564 0.038 Uiso 1 1 calc R
H74B H 1.1675 0.6194 0.1211 0.038 Uiso 1 1 calc R
C75 C 1.1215(5) 0.7179(4) 0.0978(4) 0.043(2) Uani 1 1 d .
H75A H 1.0831 0.7268 0.0654 0.052 Uiso 1 1 calc R
H75B H 1.0915 0.7318 0.1298 0.052 Uiso 1 1 calc R
C76 C 1.2167(5) 0.7739(4) 0.1062(3) 0.037(2) Uani 1 1 d .
H76A H 1.2556 0.7640 0.1375 0.056 Uiso 1 1 calc R
H76B H 1.2118 0.8312 0.1130 0.056 Uiso 1 1 calc R
H76C H 1.2449 0.7631 0.0735 0.056 Uiso 1 1 calc R
C77 C 0.2635(5) 0.9413(4) 0.4765(3) 0.0262(17) Uani 1 1 d .
C78 C 0.2562(5) 0.8764(4) 0.2732(3) 0.0286(17) Uani 1 1 d .
C79 C 0.1556(5) 0.2352(4) 0.1129(3) 0.0263(17) Uani 1 1 d U
C80 C 0.3625(5) 0.0335(4) 0.1214(3) 0.0290(17) Uani 1 1 d U
C81 C 0.8484(5) 0.3046(4) 0.4059(3) 0.0260(17) Uani 1 1 d U
C82 C 0.6584(5) 0.4954(4) 0.3392(3) 0.0248(16) Uani 1 1 d U
C83 C 0.7854(6) 0.6901(4) 0.2356(3) 0.036(2) Uani 1 1 d .
C84 C 0.7411(6) 0.5970(5) 0.0304(4) 0.042(2) Uani 1 1 d U
F1 F 0.2233(3) 1.0004(2) 0.46384(17) 0.0329(10) Uani 1 1 d .
F2 F 0.3296(3) 0.9755(2) 0.52006(17) 0.0445(12) Uani 1 1 d .
F3 F 0.2002(3) 0.8853(2) 0.49099(17) 0.0393(12) Uani 1 1 d .
F4 F 0.2233(3) 0.9047(3) 0.22972(18) 0.0440(12) Uani 1 1 d .
F5 F 0.3464(3) 0.9114(2) 0.28644(17) 0.0370(11) Uani 1 1 d .
F6 F 0.2466(3) 0.7960(2) 0.25716(18) 0.0441(13) Uani 1 1 d .
F7 F 0.0937(3) 0.2164(3) 0.14521(19) 0.0446(12) Uani 1 1 d .
F8 F 0.1204(3) 0.1929(3) 0.06355(19) 0.0587(14) Uani 1 1 d .
F9 F 0.1649(3) 0.3137(3) 0.1106(2) 0.0576(14) Uani 1 1 d .
F10 F 0.3737(3) 0.0192(3) 0.17091(18) 0.0467(12) Uani 1 1 d .
F11 F 0.3745(3) -0.0312(3) 0.08791(18) 0.0460(12) Uani 1 1 d .
F12 F 0.4262(3) 0.0971(3) 0.1176(2) 0.0630(15) Uani 1 1 d U
F13 F 0.8332(3) 0.2360(2) 0.4251(2) 0.0558(14) Uani 1 1 d .
F14 F 0.9260(3) 0.3527(3) 0.43504(18) 0.0449(12) Uani 1 1 d .
F15 F 0.8605(3) 0.2863(3) 0.35511(18) 0.0531(13) Uani 1 1 d .
F16 F 0.5887(3) 0.4421(2) 0.3494(2) 0.0513(14) Uani 1 1 d .
F17 F 0.6772(3) 0.5610(2) 0.37897(19) 0.0454(12) Uani 1 1 d .
F18 F 0.6305(3) 0.5181(3) 0.29266(19) 0.0496(12) Uani 1 1 d .
F19 F 0.8329(4) 0.6761(3) 0.2808(2) 0.0571(14) Uani 1 1 d .
F20 F 0.6993(3) 0.6495(3) 0.2308(2) 0.0516(13) Uani 1 1 d .
F21 F 0.7883(4) 0.7695(2) 0.2439(2) 0.0601(16) Uani 1 1 d .
F22 F 0.8009(4) 0.6496(3) 0.0130(2) 0.0715(18) Uani 1 1 d .
F23 F 0.7853(4) 0.5389(3) 0.0422(2) 0.0665(16) Uani 1 1 d .
F24 F 0.6714(4) 0.5588(3) -0.0093(2) 0.0769(18) Uani 1 1 d .
N1 N 0.0842(4) 0.6243(3) 0.3900(2) 0.0204(13) Uani 1 1 d .
N2 N 0.0840(4) 0.5657(3) 0.2793(2) 0.0179(12) Uani 1 1 d .
N3 N 0.4479(4) 0.2119(3) 0.4386(2) 0.0176(12) Uani 1 1 d U
N4 N 0.4073(4) 0.1791(3) 0.3247(2) 0.0162(12) Uani 1 1 d .
N5 N 0.5816(4) 0.3573(3) 0.1411(2) 0.0198(13) Uani 1 1 d .
N6 N 0.5589(4) 0.2768(3) 0.0322(2) 0.0201(13) Uani 1 1 d .
N7 N 0.9638(3) -0.0144(3) 0.2101(2) 0.0164(12) Uani 1 1 d .
N8 N 0.9176(3) -0.0780(3) 0.0974(2) 0.0160(12) Uani 1 1 d .
N9 N 0.2310(4) 0.8558(3) 0.3738(2) 0.0210(13) Uani 1 1 d .
N10 N 0.2407(4) 0.1244(3) 0.1453(2) 0.0257(14) Uani 1 1 d .
N11 N 0.7851(4) 0.4372(3) 0.3921(2) 0.0258(14) Uani 1 1 d .
N12 N 0.7875(4) 0.6927(3) 0.1302(3) 0.0327(15) Uani 1 1 d .
O1 O 0.1215(3) 0.4769(2) 0.41718(17) 0.0191(10) Uani 1 1 d .
O2 O 0.1131(3) 0.4128(2) 0.30420(17) 0.0185(10) Uani 1 1 d .
O3 O 0.3955(3) 0.3677(2) 0.44285(18) 0.0197(10) Uani 1 1 d .
O4 O 0.3633(3) 0.3343(2) 0.32614(18) 0.0187(10) Uani 1 1 d .
O5 O 0.6431(3) 0.2236(2) 0.17804(17) 0.0180(10) Uani 1 1 d .
O6 O 0.6162(3) 0.1411(2) 0.06707(18) 0.0208(11) Uani 1 1 d .
O7 O 0.9088(3) 0.1338(2) 0.19442(17) 0.0191(10) Uani 1 1 d .
O8 O 0.8692(3) 0.0701(2) 0.07935(17) 0.0204(10) Uani 1 1 d .
O9 O 0.3810(3) 0.9665(2) 0.41065(19) 0.0251(11) Uani 1 1 d .
O10 O 0.3514(3) 0.8347(3) 0.44112(19) 0.0275(12) Uani 1 1 d .
O11 O 0.2123(3) 0.9872(2) 0.34136(18) 0.0219(11) Uani 1 1 d .
O12 O 0.0975(3) 0.8559(3) 0.30640(19) 0.0288(12) Uani 1 1 d .
O13 O 0.2930(3) 0.2671(3) 0.1910(2) 0.0379(14) Uani 1 1 d .
O14 O 0.3232(4) 0.2345(3) 0.0982(2) 0.0443(15) Uani 1 1 d .
O15 O 0.1859(3) -0.0218(3) 0.1114(2) 0.0435(15) Uani 1 1 d .
O16 O 0.2419(3) 0.0605(3) 0.0464(2) 0.0361(13) Uani 1 1 d .
O17 O 0.7478(4) 0.3703(3) 0.4679(2) 0.0400(14) Uani 1 1 d .
O18 O 0.6744(3) 0.2949(3) 0.3757(2) 0.0394(14) Uani 1 1 d .
O19 O 0.8299(4) 0.5209(3) 0.3267(3) 0.0546(18) Uani 1 1 d .
O20 O 0.7303(4) 0.3834(3) 0.2903(2) 0.0431(14) Uani 1 1 d .
O21 O 0.9340(3) 0.7063(3) 0.1906(2) 0.0368(13) Uani 1 1 d .
O22 O 0.8251(3) 0.5720(3) 0.1709(2) 0.0341(13) Uani 1 1 d .
O23 O 0.6533(4) 0.7007(3) 0.0697(2) 0.0450(15) Uani 1 1 d .
O24 O 0.6419(4) 0.5741(3) 0.1054(2) 0.0445(15) Uani 1 1 d .
Pd1 Pd 0.10135(3) 0.51625(2) 0.34839(2) 0.01397(13) Uani 1 1 d .
Pd2 Pd 0.40139(3) 0.27629(2) 0.38383(2) 0.01348(13) Uani 1 1 d .
Pd3 Pd 0.60313(3) 0.24764(3) 0.10564(2) 0.01439(13) Uani 1 1 d .
Pd4 Pd 0.91243(3) 0.03071(2) 0.14521(2) 0.01364(13) Uani 1 1 d .
S1 S 0.31652(11) 0.89727(9) 0.42102(7) 0.0196(4) Uani 1 1 d .
S2 S 0.19190(11) 0.89945(9) 0.32874(7) 0.0199(4) Uani 1 1 d .
S3 S 0.26708(12) 0.21667(9) 0.13826(8) 0.0256(4) Uani 1 1 d .
S4 S 0.24541(11) 0.04930(9) 0.10152(7) 0.0224(4) Uani 1 1 d .
S5 S 0.75050(11) 0.35300(10) 0.41084(7) 0.0217(4) Uani 1 1 d .
S6 S 0.76054(12) 0.45284(10) 0.33341(8) 0.0247(4) Uani 1 1 d .
S7 S 0.83872(12) 0.65770(9) 0.17643(8) 0.0267(4) Uani 1 1 d .
S8 S 0.69617(13) 0.64161(10) 0.08912(8) 0.0301(5) Uani 1 1 d .

loop_
_atom_site_aniso_label
_atom_site_aniso_U_11
_atom_site_aniso_U_22
_atom_site_aniso_U_33
_atom_site_aniso_U_23
_atom_site_aniso_U_13
_atom_site_aniso_U_12
C1 0.035(4) 0.032(3) 0.029(4) 0.004(3) 0.018(3) 0.015(3)
C2 0.027(4) 0.016(3) 0.023(4) -0.010(3) -0.003(3) 0.000(3)
C3 0.028(4) 0.020(3) 0.027(4) 0.001(3) 0.005(3) 0.013(3)
C4 0.025(4) 0.017(3) 0.024(4) 0.005(3) 0.002(3) 0.004(3)
C5 0.021(4) 0.029(3) 0.030(4) 0.001(3) -0.008(3) 0.006(3)
C6 0.023(4) 0.035(4) 0.036(5) 0.010(3) 0.013(4) 0.011(3)
C7 0.026(4) 0.017(3) 0.025(4) 0.002(3) 0.006(3) 0.000(3)
C8 0.012(3) 0.019(3) 0.028(4) 0.009(3) 0.010(3) 0.000(2)
C9 0.012(3) 0.019(3) 0.029(4) 0.002(3) 0.010(3) 0.002(3)
C10 0.009(3) 0.018(3) 0.026(4) -0.001(3) 0.008(3) 0.001(2)
C11 0.018(4) 0.021(3) 0.033(4) -0.004(3) 0.002(3) 0.005(3)
C12 0.016(3) 0.020(3) 0.030(4) 0.006(3) 0.009(3) 0.005(3)
C13 0.015(3) 0.019(3) 0.030(4) 0.001(3) 0.006(3) 0.001(3)
C14 0.011(3) 0.020(3) 0.031(4) 0.000(3) 0.006(3) 0.000(3)
C15 0.014(3) 0.015(3) 0.026(4) 0.003(3) 0.006(3) 0.002(2)
C16 0.020(4) 0.015(3) 0.031(4) -0.001(3) 0.007(3) 0.004(3)
C17 0.015(3) 0.018(3) 0.037(5) 0.001(3) 0.009(3) 0.004(3)
C18 0.021(4) 0.023(3) 0.044(5) 0.009(3) 0.007(4) 0.005(3)
C19 0.026(4) 0.028(3) 0.062(5) 0.018(4) 0.007(4) -0.006(3)
C20 0.019(4) 0.030(4) 0.030(5) 0.002(3) -0.009(3) 0.008(3)
C21 0.025(4) 0.053(5) 0.051(6) 0.028(4) 0.004(4) 0.000(4)
C22 0.026(4) 0.020(3) 0.053(6) -0.004(4) -0.002(4) 0.012(3)
C23 0.031(4) 0.024(3) 0.030(5) 0.000(3) 0.006(4) 0.011(3)
C24 0.025(4) 0.027(3) 0.028(4) -0.001(3) 0.016(3) 0.003(3)
C25 0.017(4) 0.020(3) 0.032(4) -0.008(3) 0.001(3) 0.002(3)
C26 0.016(3) 0.016(3) 0.030(4) -0.006(3) 0.003(3) 0.000(3)
C27 0.004(3) 0.014(3) 0.028(4) -0.005(3) 0.000(3) -0.002(2)
C28 0.013(3) 0.011(3) 0.023(4) -0.001(3) 0.000(3) 0.004(2)
C29 0.009(3) 0.014(3) 0.024(4) -0.002(3) 0.000(3) 0.000(2)
C30 0.033(4) 0.016(3) 0.030(5) -0.003(3) -0.004(3) 0.004(3)
C31 0.015(3) 0.015(3) 0.023(4) -0.003(3) 0.003(3) 0.005(2)
C32 0.014(3) 0.011(3) 0.024(4) -0.003(3) -0.005(3) 0.002(2)
C33 0.025(4) 0.013(3) 0.019(4) 0.002(3) 0.000(3) 0.007(3)
C34 0.023(4) 0.023(3) 0.022(4) 0.002(3) -0.001(3) 0.007(3)
C35 0.021(4) 0.021(3) 0.026(4) 0.005(3) 0.009(3) 0.004(3)
C36 0.025(4) 0.019(3) 0.026(4) 0.006(3) 0.014(3) 0.008(3)
C37 0.025(4) 0.025(3) 0.027(4) 0.007(3) 0.009(3) 0.006(3)
C38 0.037(5) 0.024(3) 0.032(5) 0.006(3) 0.010(4) -0.002(3)
C39 0.019(4) 0.022(3) 0.041(5) -0.002(3) 0.012(3) 0.005(3)
C40 0.014(3) 0.019(3) 0.030(4) -0.001(3) 0.008(3) -0.003(3)
C41 0.026(4) 0.020(3) 0.028(4) -0.001(3) 0.002(3) 0.011(3)
C42 0.036(4) 0.024(3) 0.020(4) 0.007(3) -0.001(3) 0.010(3)
C43 0.030(4) 0.029(4) 0.030(5) 0.002(3) -0.004(3) 0.007(3)
C44 0.039(5) 0.056(5) 0.024(5) 0.014(4) 0.016(4) 0.021(4)
C45 0.025(4) 0.022(3) 0.019(4) -0.001(3) 0.002(3) 0.007(3)
C46 0.008(3) 0.022(3) 0.025(4) 0.009(3) 0.002(3) 0.006(2)
C47 0.008(3) 0.020(3) 0.023(4) 0.003(3) -0.001(3) 0.000(2)
C48 0.008(3) 0.019(3) 0.025(4) 0.000(3) 0.006(3) 0.006(2)
C49 0.023(3) 0.021(3) 0.026(4) -0.006(3) 0.008(3) 0.008(3)
C50 0.016(3) 0.024(3) 0.022(4) 0.002(3) 0.000(3) 0.006(3)
C51 0.023(4) 0.018(3) 0.031(4) 0.005(3) 0.003(3) 0.003(3)
C52 0.021(4) 0.022(3) 0.031(4) 0.005(3) 0.004(3) 0.003(3)
C53 0.024(4) 0.026(3) 0.038(5) 0.001(3) 0.014(4) 0.002(3)
C54 0.037(5) 0.022(3) 0.059(6) 0.009(4) 0.025(4) 0.015(3)
C55 0.035(5) 0.028(4) 0.061(6) 0.012(4) 0.032(4) 0.008(3)
C56 0.043(5) 0.029(4) 0.085(7) 0.013(4) 0.029(5) 0.009(4)
C57 0.051(5) 0.029(4) 0.050(6) 0.003(4) 0.023(5) 0.005(4)
C58 0.025(4) 0.022(3) 0.045(5) 0.002(3) -0.005(4) 0.002(3)
C59 0.052(5) 0.036(4) 0.017(4) 0.013(3) 0.007(4) 0.022(4)
C60 0.021(4) 0.014(3) 0.026(4) 0.004(3) 0.004(3) 0.002(3)
C61 0.021(4) 0.009(3) 0.031(4) -0.004(3) 0.000(3) 0.005(3)
C62 0.023(4) 0.029(3) 0.018(4) -0.004(3) 0.002(3) 0.010(3)
C63 0.013(3) 0.019(3) 0.028(4) -0.001(3) -0.005(3) -0.003(2)
C64 0.021(4) 0.015(3) 0.030(4) -0.005(3) 0.003(3) 0.001(3)
C65 0.011(3) 0.013(3) 0.024(4) 0.001(3) 0.006(3) 0.002(2)
C66 0.007(3) 0.016(3) 0.022(4) 0.006(3) 0.001(3) 0.002(2)
C67 0.004(3) 0.018(3) 0.026(4) 0.004(3) 0.002(3) 0.002(2)
C68 0.030(4) 0.017(3) 0.022(4) 0.004(3) 0.004(3) 0.006(3)
C69 0.009(3) 0.021(3) 0.023(4) 0.003(3) 0.001(3) 0.006(2)
C70 0.017(4) 0.019(3) 0.020(4) 0.000(3) 0.003(3) -0.001(3)
C71 0.027(4) 0.026(3) 0.023(4) 0.001(3) 0.001(3) -0.001(3)
C72 0.028(4) 0.017(3) 0.032(5) 0.002(3) 0.009(3) 0.002(3)
C73 0.037(5) 0.026(4) 0.039(5) 0.007(3) 0.011(4) -0.002(3)
C74 0.030(4) 0.028(4) 0.037(5) 0.012(3) 0.007(4) 0.002(3)
C75 0.036(5) 0.040(4) 0.068(7) 0.028(4) 0.025(5) 0.014(4)
C76 0.047(5) 0.025(3) 0.042(5) 0.004(4) 0.018(4) 0.008(3)
C77 0.027(4) 0.026(3) 0.024(4) 0.001(3) 0.011(3) 0.002(3)
C78 0.031(4) 0.030(4) 0.028(5) 0.004(3) 0.008(4) 0.012(3)
C79 0.023(4) 0.031(3) 0.022(4) -0.005(3) 0.004(3) 0.008(3)
C80 0.018(4) 0.030(3) 0.039(5) 0.001(3) 0.008(3) 0.008(3)
C81 0.020(4) 0.028(3) 0.028(4) 0.000(3) -0.004(3) 0.010(3)
C82 0.015(3) 0.026(3) 0.032(4) 0.007(3) 0.002(3) 0.003(3)
C83 0.041(5) 0.037(4) 0.038(5) 0.012(4) 0.013(4) 0.016(4)
C84 0.034(4) 0.048(4) 0.040(5) 0.004(4) 0.005(4) 0.007(4)
F1 0.035(2) 0.0264(19) 0.042(3) 0.0024(19) 0.016(2) 0.0148(18)
F2 0.046(3) 0.048(3) 0.028(3) -0.010(2) 0.000(2) 0.004(2)
F3 0.048(3) 0.033(2) 0.037(3) 0.004(2) 0.027(2) 0.002(2)
F4 0.054(3) 0.053(3) 0.030(3) 0.010(2) 0.011(2) 0.020(2)
F5 0.030(2) 0.046(2) 0.039(3) 0.005(2) 0.019(2) 0.011(2)
F6 0.074(3) 0.024(2) 0.039(3) -0.002(2) 0.026(3) 0.017(2)
F7 0.021(2) 0.062(3) 0.051(3) 0.003(2) 0.012(2) 0.014(2)
F8 0.051(3) 0.085(3) 0.033(3) -0.015(3) -0.017(2) 0.036(3)
F9 0.044(3) 0.044(3) 0.092(4) 0.018(3) 0.007(3) 0.025(2)
F10 0.047(3) 0.073(3) 0.028(3) 0.006(2) 0.001(2) 0.037(2)
F11 0.043(3) 0.062(3) 0.039(3) -0.005(2) 0.003(2) 0.039(2)
F12 0.017(2) 0.058(3) 0.118(4) 0.031(3) 0.016(3) 0.005(2)
F13 0.056(3) 0.038(2) 0.087(4) 0.025(3) 0.017(3) 0.027(2)
F14 0.020(2) 0.057(3) 0.051(3) -0.005(2) -0.008(2) 0.016(2)
F15 0.056(3) 0.087(3) 0.025(3) -0.007(3) 0.009(2) 0.049(3)
F16 0.017(2) 0.044(2) 0.101(4) 0.026(3) 0.021(3) 0.0100(19)
F17 0.045(3) 0.037(2) 0.052(3) -0.010(2) 0.000(2) 0.023(2)
F18 0.051(3) 0.058(3) 0.046(3) 0.012(2) 0.000(2) 0.029(2)
F19 0.066(4) 0.073(3) 0.038(3) 0.016(3) 0.004(3) 0.028(3)
F20 0.030(3) 0.062(3) 0.065(4) 0.018(3) 0.018(2) 0.006(2)
F21 0.087(4) 0.038(2) 0.072(4) 0.013(3) 0.046(3) 0.029(3)
F22 0.085(4) 0.062(3) 0.068(4) 0.007(3) 0.044(4) 0.005(3)
F23 0.069(4) 0.055(3) 0.078(4) 0.001(3) 0.009(3) 0.030(3)
F24 0.067(4) 0.092(4) 0.048(3) -0.022(3) -0.013(3) 0.010(3)
N1 0.024(3) 0.016(2) 0.019(3) -0.001(2) 0.009(3) 0.003(2)
N2 0.022(3) 0.017(2) 0.014(3) 0.001(2) 0.006(2) 0.001(2)
N3 0.023(3) 0.009(2) 0.019(3) 0.002(2) -0.008(2) 0.007(2)
N4 0.019(3) 0.011(2) 0.017(3) 0.000(2) 0.004(2) 0.002(2)
N5 0.018(3) 0.015(2) 0.023(3) 0.001(2) 0.003(3) 0.001(2)
N6 0.020(3) 0.021(3) 0.019(3) -0.002(2) 0.000(2) 0.008(2)
N7 0.015(3) 0.015(2) 0.019(3) 0.006(2) -0.004(2) 0.005(2)
N8 0.015(3) 0.015(2) 0.016(3) 0.004(2) 0.004(2) -0.001(2)
N9 0.021(3) 0.018(3) 0.020(3) -0.001(2) -0.004(3) 0.003(2)
N10 0.027(3) 0.026(3) 0.025(4) 0.003(3) 0.009(3) 0.006(2)
N11 0.024(3) 0.022(3) 0.024(4) 0.000(3) -0.004(3) -0.002(2)
N12 0.029(4) 0.030(3) 0.040(4) 0.013(3) -0.001(3) 0.009(3)
O1 0.024(3) 0.014(2) 0.017(3) -0.0014(19) 0.005(2) 0.0023(18)
O2 0.020(2) 0.016(2) 0.017(3) -0.0025(19) 0.002(2) 0.0039(18)
O3 0.020(2) 0.014(2) 0.024(3) 0.0003(19) 0.005(2) 0.0026(18)
O4 0.024(3) 0.0107(19) 0.021(3) 0.0020(18) -0.002(2) 0.0061(18)
O5 0.018(2) 0.017(2) 0.017(3) -0.0008(19) 0.001(2) 0.0035(18)
O6 0.020(2) 0.018(2) 0.022(3) -0.003(2) 0.005(2) 0.0049(18)
O7 0.019(2) 0.020(2) 0.017(3) 0.0001(19) 0.001(2) 0.0042(18)
O8 0.023(3) 0.018(2) 0.017(3) 0.0051(19) -0.006(2) 0.0020(18)
O9 0.015(2) 0.030(2) 0.030(3) 0.009(2) 0.001(2) 0.0017(19)
O10 0.026(3) 0.028(2) 0.033(3) 0.007(2) 0.004(2) 0.014(2)
O11 0.020(2) 0.017(2) 0.029(3) 0.002(2) 0.005(2) 0.0057(18)
O12 0.020(3) 0.030(2) 0.032(3) 0.007(2) -0.003(2) 0.000(2)
O13 0.033(3) 0.035(3) 0.035(3) -0.011(2) -0.007(3) 0.006(2)
O14 0.033(3) 0.036(3) 0.067(4) 0.011(3) 0.026(3) 0.006(2)
O15 0.020(3) 0.026(2) 0.080(4) 0.002(3) 0.009(3) 0.002(2)
O16 0.042(3) 0.045(3) 0.024(3) -0.005(2) -0.001(2) 0.029(3)
O17 0.049(4) 0.059(3) 0.025(3) 0.013(3) 0.014(3) 0.032(3)
O18 0.025(3) 0.032(3) 0.050(4) 0.002(3) -0.003(3) -0.006(2)
O19 0.039(4) 0.049(3) 0.095(5) 0.043(3) 0.039(4) 0.014(3)
O20 0.061(4) 0.048(3) 0.023(3) -0.004(3) 0.000(3) 0.031(3)
O21 0.023(3) 0.028(2) 0.056(4) 0.009(3) 0.005(3) 0.003(2)
O22 0.030(3) 0.022(2) 0.053(4) 0.012(2) 0.006(3) 0.009(2)
O23 0.047(4) 0.042(3) 0.056(4) 0.021(3) 0.010(3) 0.022(3)
O24 0.025(3) 0.039(3) 0.068(4) 0.020(3) 0.002(3) -0.001(2)
Pd1 0.0123(3) 0.0117(2) 0.0164(3) -0.0013(2) 0.0040(2) 0.00190(18)
Pd2 0.0107(2) 0.0104(2) 0.0175(3) -0.0014(2) 0.0019(2) 0.00165(17)
Pd3 0.0119(3) 0.0138(2) 0.0166(3) 0.0007(2) 0.0019(2) 0.00326(18)
Pd4 0.0116(3) 0.0120(2) 0.0159(3) -0.0007(2) 0.0014(2) 0.00258(18)
S1 0.0179(9) 0.0194(7) 0.0235(10) 0.0047(7) 0.0050(7) 0.0072(6)
S2 0.0189(9) 0.0179(7) 0.0226(10) 0.0016(7) 0.0054(7) 0.0047(6)
S3 0.0152(9) 0.0213(8) 0.0362(12) -0.0030(8) 0.0033(8) 0.0024(7)
S4 0.0139(8) 0.0232(8) 0.0261(11) -0.0038(8) -0.0002(7) 0.0047(6)
S5 0.0137(8) 0.0281(8) 0.0237(11) 0.0046(8) 0.0034(7) 0.0060(7)
S6 0.0191(9) 0.0314(9) 0.0272(11) 0.0083(8) 0.0098(8) 0.0083(7)
S7 0.0222(9) 0.0214(8) 0.0390(12) 0.0092(8) 0.0065(8) 0.0071(7)
S8 0.0280(10) 0.0260(9) 0.0389(13) 0.0128(8) 0.0037(9) 0.0083(7)

loop_
_atom_type_symbol
_atom_type_description
_atom_type_scat_dispersion_real
_atom_type_scat_dispersion_imag
_atom_type_scat_source
C C 0.0033 0.0016 'International Tables Vol C Tables 4.2.6.8 and 6.1.1.4'
H H 0.0000 0.0000 'International Tables Vol C Tables 4.2.6.8 and 6.1.1.4'
N N 0.0061 0.0033 'International Tables Vol C Tables 4.2.6.8 and 6.1.1.4'
O O 0.0106 0.0060 'International Tables Vol C Tables 4.2.6.8 and 6.1.1.4'
F F 0.0171 0.0103 'International Tables Vol C Tables 4.2.6.8 and 6.1.1.4'
S S 0.1246 0.1234 'International Tables Vol C Tables 4.2.6.8 and 6.1.1.4'
Pd Pd -0.9988 1.0072 'International Tables Vol C Tables 4.2.6.8 and 6.1.1.4'

loop_
_geom_angle_atom_site_label_1
_geom_angle_atom_site_label_2
_geom_angle_atom_site_label_3
_geom_angle
N1 C1 H1A 109.5
N1 C1 H1B 109.5
H1A C1 H1B 109.5
N1 C1 H1C 109.5
H1A C1 H1C 109.5
H1B C1 H1C 109.5
N1 C2 H2A 109.5
N1 C2 H2B 109.5
H2A C2 H2B 109.5
N1 C2 H2C 109.5
H2A C2 H2C 109.5
H2B C2 H2C 109.5
N1 C3 C4 108.9(5)
N1 C3 H3A 109.9
C4 C3 H3A 109.9
N1 C3 H3B 109.9
C4 C3 H3B 109.9
H3A C3 H3B 108.3
N2 C4 C3 109.6(5)
N2 C4 H4A 109.7
C3 C4 H4A 109.7
N2 C4 H4B 109.7
C3 C4 H4B 109.7
H4A C4 H4B 108.2
N2 C5 H5A 109.5
N2 C5 H5B 109.5
H5A C5 H5B 109.5
N2 C5 H5C 109.5
H5A C5 H5C 109.5
H5B C5 H5C 109.5
N2 C6 H6A 109.5
N2 C6 H6B 109.5
H6A C6 H6B 109.5
N2 C6 H6C 109.5
H6A C6 H6C 109.5
H6B C6 H6C 109.5
C8 C7 H7A 109.5
C8 C7 H7B 109.5
H7A C7 H7B 109.5
C8 C7 H7C 109.5
H7A C7 H7C 109.5
H7B C7 H7C 109.5
O1 C8 C9 126.3(6)
O1 C8 C7 112.9(5)
C9 C8 C7 120.8(6)
C10 C9 C8 123.0(6)
C10 C9 C12 119.5(6)
C8 C9 C12 117.5(6)
O2 C10 C9 127.7(5)
O2 C10 C11 111.3(6)
C9 C10 C11 121.0(6)
C10 C11 H11A 109.5
C10 C11 H11B 109.5
H11A C11 H11B 109.5
C10 C11 H11C 109.5
H11A C11 H11C 109.5
H11B C11 H11C 109.5
C9 C12 C13 114.0(5)
C9 C12 H12A 108.8
C13 C12 H12A 108.8
C9 C12 H12B 108.8
C13 C12 H12B 108.8
H12A C12 H12B 107.7
C14 C13 C12 112.5(5)
C14 C13 H13A 109.1
C12 C13 H13A 109.1
C14 C13 H13B 109.1
C12 C13 H13B 109.1
H13A C13 H13B 107.8
C15 C14 C13 112.3(5)
C15 C14 H14A 109.2
C13 C14 H14A 109.2
C15 C14 H14B 109.2
C13 C14 H14B 109.2
H14A C14 H14B 107.9
C14 C15 C16 113.9(5)
C14 C15 H15A 108.8
C16 C15 H15A 108.8
C14 C15 H15B 108.8
C16 C15 H15B 108.8
H15A C15 H15B 107.7
C17 C16 C15 114.3(5)
C17 C16 H16A 108.7
C15 C16 H16A 108.7
C17 C16 H16B 108.7
C15 C16 H16B 108.7
H16A C16 H16B 107.6
C18 C17 C16 113.0(5)
C18 C17 H17A 109.0
C16 C17 H17A 109.0
C18 C17 H17B 109.0
C16 C17 H17B 109.0
H17A C17 H17B 107.8
C17 C18 C19 113.2(6)
C17 C18 H18A 108.9
C19 C18 H18A 108.9
C17 C18 H18B 108.9
C19 C18 H18B 108.9
H18A C18 H18B 107.8
C18 C19 H19A 109.5
C18 C19 H19B 109.5
H19A C19 H19B 109.5
C18 C19 H19C 109.5
H19A C19 H19C 109.5
H19B C19 H19C 109.5
N3 C20 H20A 109.5
N3 C20 H20B 109.5
H20A C20 H20B 109.5
N3 C20 H20C 109.5
H20A C20 H20C 109.5
H20B C20 H20C 109.5
N3 C21 H21A 109.5
N3 C21 H21B 109.5
H21A C21 H21B 109.5
N3 C21 H21C 109.5
H21A C21 H21C 109.5
H21B C21 H21C 109.5
C23 C22 N3 109.3(6)
C23 C22 H22A 109.8
N3 C22 H22A 109.8
C23 C22 H22B 109.8
N3 C22 H22B 109.8
H22A C22 H22B 108.3
N4 C23 C22 111.5(5)
N4 C23 H23A 109.3
C22 C23 H23A 109.3
N4 C23 H23B 109.3
C22 C23 H23B 109.3
H23A C23 H23B 108.0
N4 C24 H24A 109.5
N4 C24 H24B 109.5
H24A C24 H24B 109.5
N4 C24 H24C 109.5
H24A C24 H24C 109.5
H24B C24 H24C 109.5
N4 C25 H25A 109.5
N4 C25 H25B 109.5
H25A C25 H25B 109.5
N4 C25 H25C 109.5
H25A C25 H25C 109.5
H25B C25 H25C 109.5
C27 C26 H26A 109.5
C27 C26 H26B 109.5
H26A C26 H26B 109.5
C27 C26 H26C 109.5
H26A C26 H26C 109.5
H26B C26 H26C 109.5
O3 C27 C28 127.2(6)
O3 C27 C26 112.1(6)
C28 C27 C26 120.6(5)
C27 C28 C29 123.1(5)
C27 C28 C31 119.9(5)
C29 C28 C31 117.0(6)
O4 C29 C28 126.3(6)
O4 C29 C30 113.2(5)
C28 C29 C30 120.5(5)
C29 C30 H30A 109.5
C29 C30 H30B 109.5
H30A C30 H30B 109.5
C29 C30 H30C 109.5
H30A C30 H30C 109.5
H30B C30 H30C 109.5
C28 C31 C32 113.1(5)
C28 C31 H31A 109.0
C32 C31 H31A 109.0
C28 C31 H31B 109.0
C32 C31 H31B 109.0
H31A C31 H31B 107.8
C31 C32 C33 113.5(5)
C31 C32 H32A 108.9
C33 C32 H32A 108.9
C31 C32 H32B 108.9
C33 C32 H32B 108.9
H32A C32 H32B 107.7
C34 C33 C32 113.0(5)
C34 C33 H33A 109.0
C32 C33 H33A 109.0
C34 C33 H33B 109.0
C32 C33 H33B 109.0
H33A C33 H33B 107.8
C33 C34 C35 113.2(5)
C33 C34 H34A 108.9
C35 C34 H34A 108.9
C33 C34 H34B 108.9
C35 C34 H34B 108.9
H34A C34 H34B 107.7
C36 C35 C34 114.2(6)
C36 C35 H35A 108.7
C34 C35 H35A 108.7
C36 C35 H35B 108.7
C34 C35 H35B 108.7
H35A C35 H35B 107.6
C35 C36 C37 112.9(6)
C35 C36 H36A 109.0
C37 C36 H36A 109.0
C35 C36 H36B 109.0
C37 C36 H36B 109.0
H36A C36 H36B 107.8
C36 C37 C38 112.0(6)
C36 C37 H37A 109.2
C38 C37 H37A 109.2
C36 C37 H37B 109.2
C38 C37 H37B 109.2
H37A C37 H37B 107.9
C37 C38 H38A 109.5
C37 C38 H38B 109.5
H38A C38 H38B 109.5
C37 C38 H38C 109.5
H38A C38 H38C 109.5
H38B C38 H38C 109.5
N5 C39 H39A 109.5
N5 C39 H39B 109.5
H39A C39 H39B 109.5
N5 C39 H39C 109.5
H39A C39 H39C 109.5
H39B C39 H39C 109.5
N5 C40 H40A 109.5
N5 C40 H40B 109.5
H40A C40 H40B 109.5
N5 C40 H40C 109.5
H40A C40 H40C 109.5
H40B C40 H40C 109.5
N5 C41 C42 109.1(6)
N5 C41 H41A 109.9
C42 C41 H41A 109.9
N5 C41 H41B 109.9
C42 C41 H41B 109.9
H41A C41 H41B 108.3
N6 C42 C41 110.3(5)
N6 C42 H42A 109.6
C41 C42 H42A 109.6
N6 C42 H42B 109.6
C41 C42 H42B 109.6
H42A C42 H42B 108.1
N6 C43 H43A 109.5
N6 C43 H43B 109.5
H43A C43 H43B 109.5
N6 C43 H43C 109.5
H43A C43 H43C 109.5
H43B C43 H43C 109.5
N6 C44 H44A 109.5
N6 C44 H44B 109.5
H44A C44 H44B 109.5
N6 C44 H44C 109.5
H44A C44 H44C 109.5
H44B C44 H44C 109.5
C46 C45 H45A 109.5
C46 C45 H45B 109.5
H45A C45 H45B 109.5
C46 C45 H45C 109.5
H45A C45 H45C 109.5
H45B C45 H45C 109.5
O5 C46 C47 127.4(6)
O5 C46 C45 112.6(5)
C47 C46 C45 120.0(6)
C46 C47 C48 122.3(6)
C46 C47 C50 119.2(6)
C48 C47 C50 118.4(5)
O6 C48 C47 127.1(5)
O6 C48 C49 112.2(6)
C47 C48 C49 120.6(6)
C48 C49 H49A 109.5
C48 C49 H49B 109.5
H49A C49 H49B 109.5
C48 C49 H49C 109.5
H49A C49 H49C 109.5
H49B C49 H49C 109.5
C47 C50 C51 113.5(5)
C47 C50 H50A 108.9
C51 C50 H50A 108.9
C47 C50 H50B 108.9
C51 C50 H50B 108.9
H50A C50 H50B 107.7
C52 C51 C50 114.0(5)
C52 C51 H51A 108.8
C50 C51 H51A 108.8
C52 C51 H51B 108.8
C50 C51 H51B 108.8
H51A C51 H51B 107.7
C51 C52 C53 112.5(6)
C51 C52 H52A 109.1
C53 C52 H52A 109.1
C51 C52 H52B 109.1
C53 C52 H52B 109.1
H52A C52 H52B 107.8
C52 C53 C54 112.8(6)
C52 C53 H53A 109.0
C54 C53 H53A 109.0
C52 C53 H53B 109.0
C54 C53 H53B 109.0
H53A C53 H53B 107.8
C53 C54 C55 112.9(6)
C53 C54 H54A 109.0
C55 C54 H54A 109.0
C53 C54 H54B 109.0
C55 C54 H54B 109.0
H54A C54 H54B 107.8
C56 C55 C54 112.1(7)
C56 C55 H55A 109.2
C54 C55 H55A 109.2
C56 C55 H55B 109.2
C54 C55 H55B 109.2
H55A C55 H55B 107.9
C55 C56 C57 111.1(7)
C55 C56 H56A 109.4
C57 C56 H56A 109.4
C55 C56 H56B 109.4
C57 C56 H56B 109.4
H56A C56 H56B 108.0
C56 C57 H57A 109.5
C56 C57 H57B 109.5
H57A C57 H57B 109.5
C56 C57 H57C 109.5
H57A C57 H57C 109.5
H57B C57 H57C 109.5
N7 C58 H58A 109.5
N7 C58 H58B 109.5
H58A C58 H58B 109.5
N7 C58 H58C 109.5
H58A C58 H58C 109.5
H58B C58 H58C 109.5
N7 C59 H59A 109.5
N7 C59 H59B 109.5
H59A C59 H59B 109.5
N7 C59 H59C 109.5
H59A C59 H59C 109.5
H59B C59 H59C 109.5
N7 C60 C61 108.4(5)
N7 C60 H60A 110.0
C61 C60 H60A 110.0
N7 C60 H60B 110.0
C61 C60 H60B 110.0
H60A C60 H60B 108.4
N8 C61 C60 110.5(5)
N8 C61 H61A 109.6
C60 C61 H61A 109.6
N8 C61 H61B 109.6
C60 C61 H61B 109.6
H61A C61 H61B 108.1
N8 C62 H62A 109.5
N8 C62 H62B 109.5
H62A C62 H62B 109.5
N8 C62 H62C 109.5
H62A C62 H62C 109.5
H62B C62 H62C 109.5
N8 C63 H63A 109.5
N8 C63 H63B 109.5
H63A C63 H63B 109.5
N8 C63 H63C 109.5
H63A C63 H63C 109.5
H63B C63 H63C 109.5
C65 C64 H64A 109.5
C65 C64 H64B 109.5
H64A C64 H64B 109.5
C65 C64 H64C 109.5
H64A C64 H64C 109.5
H64B C64 H64C 109.5
O7 C65 C66 127.3(5)
O7 C65 C64 112.3(6)
C66 C65 C64 120.4(6)
C65 C66 C67 123.0(6)
C65 C66 C69 119.1(5)
C67 C66 C69 117.9(6)
O8 C67 C66 126.8(6)
O8 C67 C68 112.0(5)
C66 C67 C68 121.2(5)
C67 C68 H68A 109.5
C67 C68 H68B 109.5
H68A C68 H68B 109.5
C67 C68 H68C 109.5
H68A C68 H68C 109.5
H68B C68 H68C 109.5
C66 C69 C70 112.9(5)
C66 C69 H69A 109.0
C70 C69 H69A 109.0
C66 C69 H69B 109.0
C70 C69 H69B 109.0
H69A C69 H69B 107.8
C71 C70 C69 114.6(5)
C71 C70 H70A 108.6
C69 C70 H70A 108.6
C71 C70 H70B 108.6
C69 C70 H70B 108.6
H70A C70 H70B 107.6
C70 C71 C72 112.4(6)
C70 C71 H71A 109.1
C72 C71 H71A 109.1
C70 C71 H71B 109.1
C72 C71 H71B 109.1
H71A C71 H71B 107.9
C73 C72 C71 113.9(6)
C73 C72 H72A 108.8
C71 C72 H72A 108.8
C73 C72 H72B 108.8
C71 C72 H72B 108.8
H72A C72 H72B 107.7
C72 C73 C74 113.8(6)
C72 C73 H73A 108.8
C74 C73 H73A 108.8
C72 C73 H73B 108.8
C74 C73 H73B 108.8
H73A C73 H73B 107.7
C73 C74 C75 112.7(6)
C73 C74 H74A 109.1
C75 C74 H74A 109.1
C73 C74 H74B 109.1
C75 C74 H74B 109.1
H74A C74 H74B 107.8
C76 C75 C74 111.9(6)
C76 C75 H75A 109.2
C74 C75 H75A 109.2
C76 C75 H75B 109.2
C74 C75 H75B 109.2
H75A C75 H75B 107.9
C75 C76 H76A 109.5
C75 C76 H76B 109.5
H76A C76 H76B 109.5
C75 C76 H76C 109.5
H76A C76 H76C 109.5
H76B C76 H76C 109.5
F3 C77 F1 108.0(6)
F3 C77 F2 108.1(6)
F1 C77 F2 107.1(5)
F3 C77 S1 112.2(4)
F1 C77 S1 112.3(5)
F2 C77 S1 109.1(5)
F5 C78 F6 108.0(6)
F5 C78 F4 107.1(5)
F6 C78 F4 107.2(6)
F5 C78 S2 112.8(5)
F6 C78 S2 112.0(5)
F4 C78 S2 109.5(5)
F8 C79 F9 107.0(7)
F8 C79 F7 107.8(6)
F9 C79 F7 107.7(6)
F8 C79 S3 112.5(5)
F9 C79 S3 110.1(5)
F7 C79 S3 111.6(5)
F10 C80 F12 110.0(6)
F10 C80 F11 107.6(6)
F12 C80 F11 107.5(6)
F10 C80 S4 111.2(5)
F12 C80 S4 110.6(5)
F11 C80 S4 109.8(5)
F15 C81 F14 108.9(6)
F15 C81 F13 108.2(6)
F14 C81 F13 107.1(6)
F15 C81 S5 111.1(5)
F14 C81 S5 111.3(4)
F13 C81 S5 110.1(5)
F16 C82 F17 107.4(6)
F16 C82 F18 108.1(6)
F17 C82 F18 107.7(6)
F16 C82 S6 112.0(5)
F17 C82 S6 111.3(5)
F18 C82 S6 110.2(5)
F20 C83 F21 108.7(7)
F20 C83 F19 107.4(6)
F21 C83 F19 107.0(7)
F20 C83 S7 112.3(5)
F21 C83 S7 111.8(5)
F19 C83 S7 109.4(6)
F22 C84 F24 110.5(8)
F22 C84 F23 105.8(7)
F24 C84 F23 105.6(6)
F22 C84 S8 113.8(5)
F24 C84 S8 109.7(6)
F23 C84 S8 111.2(6)
C2 N1 C1 109.5(5)
C2 N1 C3 110.8(5)
C1 N1 C3 107.8(5)
C2 N1 Pd1 109.5(4)
C1 N1 Pd1 112.2(4)
C3 N1 Pd1 107.0(4)
C6 N2 C5 108.7(5)
C6 N2 C4 109.4(5)
C5 N2 C4 110.0(5)
C6 N2 Pd1 112.7(4)
C5 N2 Pd1 109.1(4)
C4 N2 Pd1 106.9(4)
C21 N3 C20 108.2(5)
C21 N3 C22 111.6(5)
C20 N3 C22 106.7(5)
C21 N3 Pd2 111.7(4)
C20 N3 Pd2 113.3(4)
C22 N3 Pd2 105.2(4)
C23 N4 C25 109.2(5)
C23 N4 C24 112.1(5)
C25 N4 C24 108.2(5)
C23 N4 Pd2 107.7(4)
C25 N4 Pd2 110.6(4)
C24 N4 Pd2 109.1(3)
C39 N5 C40 108.1(5)
C39 N5 C41 107.7(5)
C40 N5 C41 112.3(5)
C39 N5 Pd3 112.7(4)
C40 N5 Pd3 109.9(4)
C41 N5 Pd3 106.2(4)
C44 N6 C43 108.8(5)
C44 N6 C42 109.5(5)
C43 N6 C42 111.1(5)
C44 N6 Pd3 113.3(5)
C43 N6 Pd3 107.2(4)
C42 N6 Pd3 106.9(4)
C58 N7 C59 108.3(5)
C58 N7 C60 111.1(5)
C59 N7 C60 108.3(5)
C58 N7 Pd4 108.9(4)
C59 N7 Pd4 113.5(4)
C60 N7 Pd4 106.8(4)
C63 N8 C61 111.2(4)
C63 N8 C62 108.3(5)
C61 N8 C62 109.4(5)
C63 N8 Pd4 109.7(4)
C61 N8 Pd4 106.2(4)
C62 N8 Pd4 112.0(3)
S2 N9 S1 125.1(3)
S4 N10 S3 124.3(4)
S6 N11 S5 125.0(3)
S7 N12 S8 123.8(3)
C8 O1 Pd1 125.8(4)
C10 O2 Pd1 124.4(4)
C27 O3 Pd2 124.1(4)
C29 O4 Pd2 125.6(4)
C46 O5 Pd3 125.0(4)
C48 O6 Pd3 125.0(4)
C65 O7 Pd4 124.3(4)
C67 O8 Pd4 125.6(4)
O1 Pd1 O2 92.71(17)
O1 Pd1 N1 90.5(2)
O2 Pd1 N1 176.4(2)
O1 Pd1 N2 175.99(16)
O2 Pd1 N2 90.84(19)
N1 Pd1 N2 86.0(2)
O4 Pd2 O3 92.26(18)
O4 Pd2 N3 174.7(2)
O3 Pd2 N3 92.19(19)
O4 Pd2 N4 89.60(19)
O3 Pd2 N4 178.04(19)
N3 Pd2 N4 86.0(2)
O6 Pd3 O5 92.47(18)
O6 Pd3 N5 175.8(2)
O5 Pd3 N5 91.1(2)
O6 Pd3 N6 90.1(2)
O5 Pd3 N6 177.31(18)
N5 Pd3 N6 86.3(2)
O8 Pd4 O7 92.56(18)
O8 Pd4 N7 175.51(19)
O7 Pd4 N7 91.01(19)
O8 Pd4 N8 90.03(19)
O7 Pd4 N8 177.4(2)
N7 Pd4 N8 86.4(2)
O10 S1 O9 119.0(3)
O10 S1 N9 108.6(3)
O9 S1 N9 115.7(3)
O10 S1 C77 103.8(3)
O9 S1 C77 104.0(3)
N9 S1 C77 103.7(3)
O11 S2 O12 118.0(3)
O11 S2 N9 116.7(3)
O12 S2 N9 108.8(3)
O11 S2 C78 104.0(3)
O12 S2 C78 103.8(3)
N9 S2 C78 103.5(3)
O13 S3 O14 118.1(3)
O13 S3 N10 107.9(3)
O14 S3 N10 117.0(3)
O13 S3 C79 103.9(3)
O14 S3 C79 104.9(4)
N10 S3 C79 103.0(3)
O15 S4 O16 117.7(3)
O15 S4 N10 108.2(3)
O16 S4 N10 117.1(3)
O15 S4 C80 103.2(3)
O16 S4 C80 105.0(3)
N10 S4 C80 103.7(3)
O17 S5 O18 118.8(3)
O17 S5 N11 108.3(3)
O18 S5 N11 116.5(3)
O17 S5 C81 104.2(3)
O18 S5 C81 103.8(3)
N11 S5 C81 103.0(3)
O20 S6 O19 118.8(3)
O20 S6 N11 117.5(3)
O19 S6 N11 107.8(3)
O20 S6 C82 105.1(3)
O19 S6 C82 103.5(3)
N11 S6 C82 101.5(3)
O22 S7 O21 117.1(3)
O22 S7 N12 118.6(3)
O21 S7 N12 107.5(3)
O22 S7 C83 105.1(3)
O21 S7 C83 103.8(3)
N12 S7 C83 102.5(4)
O24 S8 O23 119.8(3)
O24 S8 N12 117.2(3)
O23 S8 N12 105.7(3)
O24 S8 C84 105.0(4)
O23 S8 C84 103.5(4)
N12 S8 C84 103.4(4)

loop_
_geom_bond_atom_site_label_1
_geom_bond_atom_site_label_2
_geom_bond_distance
C1 N1 1.487(8)
C1 H1A 0.9800
C1 H1B 0.9800
C1 H1C 0.9800
C2 N1 1.482(8)
C2 H2A 0.9800
C2 H2B 0.9800
C2 H2C 0.9800
C3 N1 1.502(9)
C3 C4 1.517(9)
C3 H3A 0.9900
C3 H3B 0.9900
C4 N2 1.509(7)
C4 H4A 0.9900
C4 H4B 0.9900
C5 N2 1.497(8)
C5 H5A 0.9800
C5 H5B 0.9800
C5 H5C 0.9800
C6 N2 1.473(8)
C6 H6A 0.9800
C6 H6B 0.9800
C6 H6C 0.9800
C7 C8 1.511(9)
C7 H7A 0.9800
C7 H7B 0.9800
C7 H7C 0.9800
C8 O1 1.303(7)
C8 C9 1.413(8)
C9 C10 1.397(9)
C9 C12 1.519(9)
C10 O2 1.312(8)
C10 C11 1.514(8)
C11 H11A 0.9800
C11 H11B 0.9800
C11 H11C 0.9800
C12 C13 1.550(7)
C12 H12A 0.9900
C12 H12B 0.9900
C13 C14 1.526(9)
C13 H13A 0.9900
C13 H13B 0.9900
C14 C15 1.525(7)
C14 H14A 0.9900
C14 H14B 0.9900
C15 C16 1.531(8)
C15 H15A 0.9900
C15 H15B 0.9900
C16 C17 1.518(7)
C16 H16A 0.9900
C16 H16B 0.9900
C17 C18 1.515(9)
C17 H17A 0.9900
C17 H17B 0.9900
C18 C19 1.532(8)
C18 H18A 0.9900
C18 H18B 0.9900
C19 H19A 0.9800
C19 H19B 0.9800
C19 H19C 0.9800
C20 N3 1.486(8)
C20 H20A 0.9800
C20 H20B 0.9800
C20 H20C 0.9800
C21 N3 1.487(8)
C21 H21A 0.9800
C21 H21B 0.9800
C21 H21C 0.9800
C22 C23 1.489(10)
C22 N3 1.521(8)
C22 H22A 0.9900
C22 H22B 0.9900
C23 N4 1.473(9)
C23 H23A 0.9900
C23 H23B 0.9900
C24 N4 1.495(7)
C24 H24A 0.9800
C24 H24B 0.9800
C24 H24C 0.9800
C25 N4 1.492(8)
C25 H25A 0.9800
C25 H25B 0.9800
C25 H25C 0.9800
C26 C27 1.507(8)
C26 H26A 0.9800
C26 H26B 0.9800
C26 H26C 0.9800
C27 O3 1.296(7)
C27 C28 1.399(9)
C28 C29 1.433(8)
C28 C31 1.513(8)
C29 O4 1.262(7)
C29 C30 1.491(9)
C30 H30A 0.9800
C30 H30B 0.9800
C30 H30C 0.9800
C31 C32 1.529(7)
C31 H31A 0.9900
C31 H31B 0.9900
C32 C33 1.534(8)
C32 H32A 0.9900
C32 H32B 0.9900
C33 C34 1.513(8)
C33 H33A 0.9900
C33 H33B 0.9900
C34 C35 1.532(8)
C34 H34A 0.9900
C34 H34B 0.9900
C35 C36 1.523(8)
C35 H35A 0.9900
C35 H35B 0.9900
C36 C37 1.525(8)
C36 H36A 0.9900
C36 H36B 0.9900
C37 C38 1.535(8)
C37 H37A 0.9900
C37 H37B 0.9900
C38 H38A 0.9800
C38 H38B 0.9800
C38 H38C 0.9800
C39 N5 1.490(8)
C39 H39A 0.9800
C39 H39B 0.9800
C39 H39C 0.9800
C40 N5 1.499(7)
C40 H40A 0.9800
C40 H40B 0.9800
C40 H40C 0.9800
C41 N5 1.501(9)
C41 C42 1.513(9)
C41 H41A 0.9900
C41 H41B 0.9900
C42 N6 1.495(8)
C42 H42A 0.9900
C42 H42B 0.9900
C43 N6 1.493(8)
C43 H43A 0.9800
C43 H43B 0.9800
C43 H43C 0.9800
C44 N6 1.478(8)
C44 H44A 0.9800
C44 H44B 0.9800
C44 H44C 0.9800
C45 C46 1.499(9)
C45 H45A 0.9800
C45 H45B 0.9800
C45 H45C 0.9800
C46 O5 1.283(7)
C46 C47 1.407(8)
C47 C48 1.420(9)
C47 C50 1.516(9)
C48 O6 1.287(8)
C48 C49 1.518(8)
C49 H49A 0.9800
C49 H49B 0.9800
C49 H49C 0.9800
C50 C51 1.536(8)
C50 H50A 0.9900
C50 H50B 0.9900
C51 C52 1.524(9)
C51 H51A 0.9900
C51 H51B 0.9900
C52 C53 1.528(8)
C52 H52A 0.9900
C52 H52B 0.9900
C53 C54 1.529(9)
C53 H53A 0.9900
C53 H53B 0.9900
C54 C55 1.544(9)
C54 H54A 0.9900
C54 H54B 0.9900
C55 C56 1.501(10)
C55 H55A 0.9900
C55 H55B 0.9900
C56 C57 1.537(10)
C56 H56A 0.9900
C56 H56B 0.9900
C57 H57A 0.9800
C57 H57B 0.9800
C57 H57C 0.9800
C58 N7 1.501(8)
C58 H58A 0.9800
C58 H58B 0.9800
C58 H58C 0.9800
C59 N7 1.501(8)
C59 H59A 0.9800
C59 H59B 0.9800
C59 H59C 0.9800
C60 N7 1.507(7)
C60 C61 1.515(9)
C60 H60A 0.9900
C60 H60B 0.9900
C61 N8 1.497(8)
C61 H61A 0.9900
C61 H61B 0.9900
C62 N8 1.501(8)
C62 H62A 0.9800
C62 H62B 0.9800
C62 H62C 0.9800
C63 N8 1.479(7)
C63 H63A 0.9800
C63 H63B 0.9800
C63 H63C 0.9800
C64 C65 1.507(8)
C64 H64A 0.9800
C64 H64B 0.9800
C64 H64C 0.9800
C65 O7 1.307(7)
C65 C66 1.406(9)
C66 C67 1.418(8)
C66 C69 1.512(8)
C67 O8 1.285(7)
C67 C68 1.510(9)
C68 H68A 0.9800
C68 H68B 0.9800
C68 H68C 0.9800
C69 C70 1.521(7)
C69 H69A 0.9900
C69 H69B 0.9900
C70 C71 1.520(9)
C70 H70A 0.9900
C70 H70B 0.9900
C71 C72 1.529(8)
C71 H71A 0.9900
C71 H71B 0.9900
C72 C73 1.529(9)
C72 H72A 0.9900
C72 H72B 0.9900
C73 C74 1.530(8)
C73 H73A 0.9900
C73 H73B 0.9900
C74 C75 1.537(9)
C74 H74A 0.9900
C74 H74B 0.9900
C75 C76 1.505(9)
C75 H75A 0.9900
C75 H75B 0.9900
C76 H76A 0.9800
C76 H76B 0.9800
C76 H76C 0.9800
C77 F3 1.326(7)
C77 F1 1.336(8)
C77 F2 1.340(8)
C77 S1 1.825(7)
C78 F5 1.329(8)
C78 F6 1.331(7)
C78 F4 1.348(9)
C78 S2 1.831(7)
C79 F8 1.313(8)
C79 F9 1.325(8)
C79 F7 1.331(7)
C79 S3 1.817(8)
C80 F10 1.308(9)
C80 F12 1.307(7)
C80 F11 1.330(7)
C80 S4 1.845(8)
C81 F15 1.311(8)
C81 F14 1.320(7)
C81 F13 1.322(8)
C81 S5 1.831(7)
C82 F16 1.311(7)
C82 F17 1.327(7)
C82 F18 1.340(8)
C82 S6 1.833(7)
C83 F20 1.307(8)
C83 F21 1.323(8)
C83 F19 1.349(9)
C83 S7 1.837(8)
C84 F22 1.297(8)
C84 F24 1.321(9)
C84 F23 1.352(10)
C84 S8 1.821(8)
N1 Pd1 2.042(5)
N2 Pd1 2.066(5)
N3 Pd2 2.042(5)
N4 Pd2 2.062(5)
N5 Pd3 2.040(5)
N6 Pd3 2.061(6)
N7 Pd4 2.050(5)
N8 Pd4 2.056(5)
N9 S2 1.575(6)
N9 S1 1.583(5)
N10 S4 1.564(5)
N10 S3 1.581(5)
N11 S6 1.559(6)
N11 S5 1.586(5)
N12 S7 1.580(6)
N12 S8 1.593(6)
O1 Pd1 1.971(4)
O2 Pd1 1.975(4)
O3 Pd2 1.992(4)
O4 Pd2 1.979(4)
O5 Pd3 1.983(5)
O6 Pd3 1.970(4)
O7 Pd4 1.989(4)
O8 Pd4 1.975(4)
O9 S1 1.439(4)
O10 S1 1.416(5)
O11 S2 1.432(4)
O12 S2 1.442(5)
O13 S3 1.418(5)
O14 S3 1.422(5)
O15 S4 1.420(5)
O16 S4 1.429(5)
O17 S5 1.429(5)
O18 S5 1.429(5)
O19 S6 1.430(5)
O20 S6 1.418(5)
O21 S7 1.456(5)
O22 S7 1.410(4)
O23 S8 1.419(6)
O24 S8 1.412(5)
